data_1530609
loop_
_publ_author_name
'Porai-Koshits, M.A.'
'Sokol, V.I.'
'Kop'eva, M.A.'

_publ_section_title
;
 Rare-earth trisulfimidates. Crystal structure of (H2 O)6 Nd (O2 S N)3
;
_journal_name_full
;
Koordinatsionnaya Khimiya (= Coordination Chemistry (USSR))
;
_journal_page_first 702
_journal_page_last 708
_journal_volume 8
_journal_year 1982
_chemical_formula_sum 'H12 N3 Nd O12 S3'
_chemical_name_systematic 'Nd (O2 S N)3 (H2 O)6'
_space_group_IT_number 155
_symmetry_space_group_name_Hall 'R 3 2"'
_symmetry_space_group_name_H-M 'R 3 2 :H'
_cell_angle_alpha 90
_cell_angle_beta 90
_cell_angle_gamma 120
_cell_formula_units_Z 6
_cell_length_a 10.514
_cell_length_b 10.514
_cell_length_c 19.987
_cell_volume 1913.437
_citation_journal_id_ASTM KOKHDC
_cod_data_source_file Porai-Koshits_KOKHDC_1982_890.cif
_cod_data_source_block H12N3Nd1O12S3
_cod_original_formula_sum 'H12 N3 Nd1 O12 S3'
_cod_database_code 1530609

loop_
_symmetry_equiv_pos_as_xyz
x,y,z
-y,x-y,z
-x+y,-x,z
y,x,-z
-x,-x+y,-z
x-y,-y,-z
x+2/3,y+1/3,z+1/3
-y+2/3,x-y+1/3,z+1/3
-x+y+2/3,-x+1/3,z+1/3
y+2/3,x+1/3,-z+1/3
-x+2/3,-x+y+1/3,-z+1/3
x-y+2/3,-y+1/3,-z+1/3
x+1/3,y+2/3,z+2/3
-y+1/3,x-y+2/3,z+2/3
-x+y+1/3,-x+2/3,z+2/3
y+1/3,x+2/3,-z+2/3
-x+1/3,-x+y+2/3,-z+2/3
x-y+1/3,-y+2/3,-z+2/3

loop_
_atom_site_label
_atom_site_type_symbol
_atom_site_fract_x
_atom_site_fract_y
_atom_site_fract_z
_atom_site_occupancy
_atom_site_U_iso_or_equiv
N1 N-3 0.1635 0.0811 0.1186 1 0.0
O3 O-2 -0.1836 -0.0901 0.3984 1 0.0
S1 S+6 0.0868 0.16993 0.14194 1 0.0
O2 O-2 0.1381 0.3084 0.1076 1 0.0
Nd1 Nd+3 0 0 0.3067 1 0.0
O1 O-2 0.0942 0.1862 0.2156 1 0.0
O4 O-2 -0.1608 -0.2709 0.3085 1 0.0
